data_1526112
loop_
_publ_author_name
'Gomez, A.'
'Reguera, E.'

_publ_section_title
;
 The structure of three cadmium hexacyanometallates(II): Cd2 (Fe (C N)6) *
 8(H2 O), Cd2 (Ru (C N)6) * 8(H2 O) and Cd2 (Os (C N)6) * 8(H2 O)
;
_journal_name_full 'International Journal of Inorganic Materials'
_journal_page_first 1045
_journal_page_last 1051
_journal_volume 3
_journal_year 2001
_chemical_formula_sum 'C6 H16 Cd2 Fe N6 O8'
_chemical_name_systematic 'Cd2 (Fe (C N)6) (H2 O)8'
_space_group_IT_number 14
_symmetry_space_group_name_Hall '-P 2yn'
_symmetry_space_group_name_H-M 'P 1 21/n 1'
_cell_angle_alpha 90
_cell_angle_beta 98.73
_cell_angle_gamma 90
_cell_formula_units_Z 2
_cell_length_a 9.5048
_cell_length_b 12.4761
_cell_length_c 7.6248
_cell_volume 893.695
_citation_journal_id_ASTM IJIMCR
_cod_data_source_file Gomez_IJIMCR_2001_1058.cif
_cod_data_source_block C6H16Cd2Fe1N6O8
_cod_original_cell_volume 893.6952
_cod_original_sg_symbol_Hall '-P 2ybc (x-z,y,z)'
_cod_original_formula_sum 'C6 H16 Cd2 Fe1 N6 O8'
_cod_database_code 1526112

loop_
_symmetry_equiv_pos_as_xyz
x,y,z
-x+1/2,y+1/2,-z+1/2
-x,-y,-z
x-1/2,-y-1/2,z-1/2

loop_
_atom_site_label
_atom_site_type_symbol
_atom_site_fract_x
_atom_site_fract_y
_atom_site_fract_z
_atom_site_occupancy
_atom_site_U_iso_or_equiv
C3 C+2 0.363 0.471 0.296 1 0.0
C1 C+2 0.589 0.3617 0.483 1 0.0
O1 O-2 0.437 0.105 0.181 1 0.0
O4 O-2 0.954 0.282 0.391 1 0.0
N1 N-3 0.634 0.2756 0.469 1 0.0
N2 N-3 0.7 0.583 0.252 1 0.0
Cd1 Cd+2 0.6369 0.0977 0.4269 1 0.0
O2 O-2 0.428 0.096 0.596 1 0.0
C2 C+2 0.628 0.555 0.352 1 0.0
N3 N-3 0.275 0.448 0.178 1 0.0
Fe1 Fe+2 0.5 0.5 0.5 1 0.0
O3 O-2 0.241 0.233 0.393 1 0.0
